data_2207629
loop_
_publ_author_name
'G. Y. S. K. Swamy'
'K. Ravikumar'

_publ_section_title
;
 2-(Methylsulfanyl)-1<i>H</i>-benzimidazole
;
_journal_coeditor_code RZ6137
_journal_issue 12
_journal_name_full 'Acta Crystallographica Section E'
_journal_page_first o4200
_journal_page_last o4202
_journal_paper_doi 10.1107/S1600536805037566
_journal_volume 61
_journal_year 2005
_chemical_formula_iupac 'C8 H8 N2 S'
_chemical_formula_moiety 'C8 H8 N2 S'
_chemical_formula_sum 'C8 H8 N2 S'
_chemical_formula_weight 164.22
_chemical_name_systematic
;
2-(Methylsulfanyl)-1H-benzimidazole
;
_space_group_IT_number 14
_symmetry_cell_setting monoclinic
_symmetry_space_group_name_Hall '-P 2ybc'
_symmetry_space_group_name_H-M 'P 1 21/c 1'
_atom_sites_solution_hydrogens geom
_atom_sites_solution_primary direct
_atom_sites_solution_secondary difmap
_cell_angle_alpha 90.00
_cell_angle_beta 99.0520(10)
_cell_angle_gamma 90.00
_cell_formula_units_Z 4
_cell_length_a 6.9279(4)
_cell_length_b 11.4613(7)
_cell_length_c 10.1980(7)
_cell_measurement_reflns_used 2320
_cell_measurement_temperature 273(2)
_cell_measurement_theta_max 27.777
_cell_measurement_theta_min 2.693
_cell_volume 799.66(9)
_computing_cell_refinement 'SAINT (Bruker, 2001)'
_computing_data_collection 'SMART (Bruker, 2001)'
_computing_data_reduction SAINT
_computing_molecular_graphics 'ORTEP-3 (Farrugia, 1997) and PLATON (Spek, 2003)'
_computing_publication_material 'SHELXL97 and PARST (Nardelli, 1995)'
_computing_structure_refinement 'SHELXL97 (Sheldrick, 1997)'
_computing_structure_solution 'SHELXS97 (Sheldrick, 1997)'
_diffrn_ambient_temperature 273(2)
_diffrn_measured_fraction_theta_full 1.000
_diffrn_measured_fraction_theta_max 1.000
_diffrn_measurement_device 'Bruker SMART APEX'
_diffrn_measurement_device_type 'Bruker Smart APEX CCD area-detector'
_diffrn_measurement_method \w
_diffrn_radiation_monochromator graphite
_diffrn_radiation_source 'fine-focus sealed tube'
_diffrn_radiation_type MoK\a
_diffrn_radiation_wavelength 0.71073
_diffrn_reflns_av_R_equivalents 0.0207
_diffrn_reflns_av_sigmaI/netI 0.0142
_diffrn_reflns_limit_h_max 8
_diffrn_reflns_limit_h_min -8
_diffrn_reflns_limit_k_max 13
_diffrn_reflns_limit_k_min -13
_diffrn_reflns_limit_l_max 12
_diffrn_reflns_limit_l_min -12
_diffrn_reflns_number 7479
_diffrn_reflns_theta_full 25.00
_diffrn_reflns_theta_max 25.00
_diffrn_reflns_theta_min 2.69
_diffrn_standards_number 0
_exptl_absorpt_coefficient_mu 0.334
_exptl_absorpt_correction_type none
_exptl_crystal_colour colourless
_exptl_crystal_density_diffrn 1.364
_exptl_crystal_density_method 'not measured'
_exptl_crystal_description needle
_exptl_crystal_F_000 344
_exptl_crystal_size_max 0.22
_exptl_crystal_size_mid 0.18
_exptl_crystal_size_min 0.16
_refine_diff_density_max 0.222
_refine_diff_density_min -0.196
_refine_ls_extinction_method none
_refine_ls_goodness_of_fit_ref 1.030
_refine_ls_hydrogen_treatment constr
_refine_ls_matrix_type full
_refine_ls_number_parameters 105
_refine_ls_number_reflns 1405
_refine_ls_number_restraints 3
_refine_ls_restrained_S_all 1.030
_refine_ls_R_factor_all 0.0357
_refine_ls_R_factor_gt 0.0333
_refine_ls_shift/su_max 0.000
_refine_ls_shift/su_mean 0.000
_refine_ls_structure_factor_coef Fsqd
_refine_ls_weighting_details 'calc w = 1/[\s^2^(Fo^2^)+(0.0499P)^2^+0.2519P] where P = (Fo^2^+2Fc^2^)/3'
_refine_ls_weighting_scheme calc
_refine_ls_wR_factor_gt 0.0877
_refine_ls_wR_factor_ref 0.0904
_reflns_number_gt 1298
_reflns_number_total 1405
_reflns_threshold_expression I>2\s(I)
_cod_data_source_file rz6137.cif
_cod_data_source_block I
_cod_original_sg_symbol_H-M P21/c
_cod_database_code 2207629
_cod_database_fobs_code 2207629

loop_
_symmetry_equiv_pos_as_xyz
'x, y, z'
'-x, y+1/2, -z+1/2'
'-x, -y, -z'
'x, -y-1/2, z-1/2'

loop_
_atom_site_label
_atom_site_fract_x
_atom_site_fract_y
_atom_site_fract_z
_atom_site_U_iso_or_equiv
_atom_site_adp_type
_atom_site_calc_flag
_atom_site_refinement_flags
_atom_site_occupancy
_atom_site_type_symbol
C1 0.5030(3) 0.62613(14) 0.10178(17) 0.0464(4) Uani d . 1 C
H1 0.5094 0.6303 0.0115 0.056 Uiso calc R 1 H
C2 0.3533(2) 0.67910(13) 0.15543(14) 0.0363(3) Uani d . 1 C
C3 0.0983(2) 0.77652(13) 0.20040(14) 0.0360(3) Uani d . 1 C
C4 0.3419(2) 0.67417(13) 0.29114(14) 0.0356(3) Uani d . 1 C
C5 0.4837(3) 0.61412(14) 0.37693(16) 0.0453(4) Uani d . 1 C
H5 0.4783 0.6097 0.4673 0.054 Uiso calc R 1 H
C6 0.6325(3) 0.56140(16) 0.32379(18) 0.0523(4) Uani d . 1 C
H6 0.7290 0.5210 0.3795 0.063 Uiso calc R 1 H
C7 0.6415(3) 0.56717(15) 0.18836(19) 0.0523(4) Uani d . 1 C
H7 0.7437 0.5303 0.1558 0.063 Uiso calc R 1 H
C8 -0.1792(3) 0.87225(18) 0.3269(2) 0.0639(6) Uani d . 1 C
H8A -0.2960 0.9182 0.3220 0.096 Uiso calc R 1 H
H8B -0.0773 0.9068 0.3896 0.096 Uiso calc R 1 H
H8C -0.2045 0.7945 0.3550 0.096 Uiso calc R 1 H
N1 0.17943(18) 0.73652(11) 0.31710(12) 0.0372(3) Uani d . 1 N
N2 0.19456(19) 0.74460(12) 0.09984(13) 0.0400(3) Uani d . 1 N
S1 -0.10474(6) 0.86698(4) 0.16743(4) 0.0520(2) Uani d . 1 S
H2N 0.164(3) 0.7588(14) 0.018(2) 0.047(5) Uiso d . 1 H

loop_
_atom_site_aniso_label
_atom_site_aniso_U_11
_atom_site_aniso_U_22
_atom_site_aniso_U_33
_atom_site_aniso_U_12
_atom_site_aniso_U_13
_atom_site_aniso_U_23
C1 0.0557(10) 0.0493(9) 0.0383(9) -0.0028(7) 0.0196(7) -0.0051(7)
C2 0.0429(8) 0.0383(8) 0.0287(7) -0.0054(6) 0.0089(6) -0.0023(6)
C3 0.0365(8) 0.0437(8) 0.0277(7) -0.0039(6) 0.0046(6) 0.0008(6)
C4 0.0412(8) 0.0385(8) 0.0276(7) -0.0023(6) 0.0073(6) -0.0019(6)
C5 0.0521(10) 0.0507(9) 0.0322(8) 0.0062(7) 0.0040(7) 0.0010(7)
C6 0.0516(10) 0.0517(10) 0.0521(11) 0.0114(8) 0.0032(8) 0.0001(8)
C7 0.0516(10) 0.0502(10) 0.0590(11) 0.0057(8) 0.0205(8) -0.0082(8)
C8 0.0615(12) 0.0683(13) 0.0684(13) 0.0192(9) 0.0302(10) 0.0111(10)
N1 0.0399(7) 0.0461(7) 0.0258(6) 0.0018(5) 0.0063(5) 0.0001(5)
N2 0.0461(8) 0.0527(8) 0.0209(6) -0.0010(6) 0.0049(5) 0.0022(5)
S1 0.0425(3) 0.0682(3) 0.0443(3) 0.00987(19) 0.00372(19) 0.01144(19)

loop_
_atom_type_symbol
_atom_type_description
_atom_type_scat_dispersion_real
_atom_type_scat_dispersion_imag
_atom_type_scat_source
C C 0.0033 0.0016 'International Tables Vol C Tables 4.2.6.8 and 6.1.1.4'
H H 0.0000 0.0000 'International Tables Vol C Tables 4.2.6.8 and 6.1.1.4'
N N 0.0061 0.0033 'International Tables Vol C Tables 4.2.6.8 and 6.1.1.4'
S S 0.1246 0.1234 'International Tables Vol C Tables 4.2.6.8 and 6.1.1.4'

loop_
_geom_angle_atom_site_label_1
_geom_angle_atom_site_label_2
_geom_angle_atom_site_label_3
_geom_angle
_geom_angle_publ_flag
C7 C1 C2 116.86(15) ?
C7 C1 H1 121.6 ?
C2 C1 H1 121.6 ?
N2 C2 C1 132.41(14) ?
N2 C2 C4 105.27(13) ?
C1 C2 C4 122.32(15) ?
N1 C3 N2 113.48(13) ?
N1 C3 S1 126.90(11) y
N2 C3 S1 119.56(11) y
C5 C4 N1 130.26(13) ?
C5 C4 C2 119.85(14) ?
N1 C4 C2 109.89(13) ?
C6 C5 C4 117.90(15) ?
C6 C5 H5 121.0 ?
C4 C5 H5 121.0 ?
C5 C6 C7 121.48(16) ?
C5 C6 H6 119.3 ?
C7 C6 H6 119.3 ?
C1 C7 C6 121.59(15) ?
C1 C7 H7 119.2 ?
C6 C7 H7 119.2 ?
S1 C8 H8B 109.5 ?
S1 C8 H8A 109.5 ?
H8B C8 H8A 109.5 ?
S1 C8 H8C 109.5 ?
H8B C8 H8C 109.5 ?
H8A C8 H8C 109.5 ?
C3 N1 C4 104.45(12) ?
C3 N2 C2 106.91(12) ?
C3 N2 H2N 128.4(12) ?
C2 N2 H2N 124.7(12) ?
C3 S1 C8 100.69(8) ?

loop_
_geom_bond_atom_site_label_1
_geom_bond_atom_site_label_2
_geom_bond_distance
_geom_bond_publ_flag
C1 C7 1.375(3) ?
C1 C2 1.386(2) ?
C1 H1 0.9300 ?
C2 N2 1.378(2) y
C2 C4 1.400(2) ?
C3 N1 1.3160(19) y
C3 N2 1.3584(19) y
C3 S1 1.7374(16) ?
C4 C5 1.391(2) ?
C4 N1 1.3931(19) y
C5 C6 1.377(2) ?
C5 H5 0.9300 ?
C6 C7 1.394(3) ?
C6 H6 0.9300 ?
C7 H7 0.9300 ?
C8 S1 1.783(2) ?
C8 H8B 0.9600 ?
C8 H8A 0.9600 ?
C8 H8C 0.9600 ?
N2 H2N 0.84(2) ?

loop_
_geom_hbond_atom_site_label_D
_geom_hbond_atom_site_label_H
_geom_hbond_atom_site_label_A
_geom_hbond_site_symmetry_A
_geom_hbond_distance_DH
_geom_hbond_distance_HA
_geom_hbond_distance_DA
_geom_hbond_angle_DHA
N2 H2N N1 4_575 0.84(2) 2.07(2) 2.8769(17) 160.3(16)
C8 H8A Cg1 2_755 0.96 2.71 3.58 150

loop_
_geom_torsion_atom_site_label_1
_geom_torsion_atom_site_label_2
_geom_torsion_atom_site_label_3
_geom_torsion_atom_site_label_4
_geom_torsion
_geom_torsion_publ_flag
C7 C1 C2 N2 179.38(16) ?
C7 C1 C2 C4 0.3(2) ?
N2 C2 C4 C5 -179.55(14) ?
C1 C2 C4 C5 -0.2(2) ?
N2 C2 C4 N1 -0.43(16) ?
C1 C2 C4 N1 178.88(14) y
N1 C4 C5 C6 -178.72(16) ?
C2 C4 C5 C6 0.2(2) ?
C4 C5 C6 C7 -0.2(3) ?
C2 C1 C7 C6 -0.3(3) ?
C5 C6 C7 C1 0.3(3) ?
N2 C3 N1 C4 0.35(17) ?
S1 C3 N1 C4 -176.85(12) ?
C5 C4 N1 C3 179.07(17) .
C2 C4 N1 C3 0.06(16) ?
N1 C3 N2 C2 -0.63(18) ?
S1 C3 N2 C2 176.79(10) y
C1 C2 N2 C3 -178.59(16) ?
C4 C2 N2 C3 0.61(16) ?
N1 C3 S1 C8 -6.48(16) ?
N2 C3 S1 C8 176.47(13) y

loop_
_cod_related_entry_id
_cod_related_entry_database
_cod_related_entry_code
1 ChemSpider 22009
